data_4303545
loop_
_publ_author_name
'Yixun Zhang'
'Andrew W. Maverick'

_publ_section_title
;
Preparation of an Isocyano-\b-diketone via its Metal Complexes, by Use of
Metal Ions as Protecting Groups
;
_journal_name_full 'Inorganic Chemistry'
_journal_page_first 10512
_journal_page_last 10518
_journal_paper_doi 10.1021/ic900202e
_journal_volume 48
_journal_year 2009
_chemical_compound_source 'local laboratory'
_chemical_formula_moiety 'C14 H20 N O8 P'
_chemical_formula_sum 'C14 H20 N O8 P'
_chemical_formula_weight 361.28
_chemical_melting_point 341
_chemical_name_common Trimethoxy-methyl-acetyl-p-nitrophenyl-dioxaphospholane
_chemical_name_systematic
;
 (4RS,5RS)-4-acetyl-4-methyl-5-(4-nitrophenyl)-
 2,2,2-trimethoxy-1,3,2-dioxaphospholane
;
_space_group_IT_number 29
_symmetry_cell_setting orthorhombic
_symmetry_space_group_name_Hall 'P 2c -2ac'
_symmetry_space_group_name_H-M 'P c a 21'
_atom_sites_solution_hydrogens geom
_atom_sites_solution_primary direct
_atom_sites_solution_secondary difmap
_audit_creation_method SHELXL-97
_cell_angle_alpha 90.00
_cell_angle_beta 90.00
_cell_angle_gamma 90.00
_cell_formula_units_Z 8
_cell_length_a 13.383(2)
_cell_length_b 17.884(2)
_cell_length_c 13.509(3)
_cell_measurement_reflns_used 3296
_cell_measurement_temperature 110
_cell_measurement_theta_max 25.350
_cell_measurement_theta_min 2.546
_cell_volume 3233.3(9)
_computing_cell_refinement 'HKL Scalepack (Otwinowski & Minor 1997)'
_computing_data_collection 'COLLECT (Nonius, 2000)'
_computing_data_reduction 'HKL Denzo and Scalepack (Otwinowski & Minor 1997)'
_computing_molecular_graphics 'ORTEP-3 for Windows (Farrugia, 1997)'
_computing_publication_material 'SHELXL-97 (Sheldrick, 1997)'
_computing_structure_refinement 'SHELXL-97 (Sheldrick, 1997)'
_computing_structure_solution 'SIR97 (Altomare  et al., 1999)'
_diffrn_ambient_temperature 110
_diffrn_measured_fraction_theta_full 0.971
_diffrn_measured_fraction_theta_max 0.971
_diffrn_measurement_device 'KappaCCD (with Oxford Cryostream)'
_diffrn_measurement_method ' \w scans with \k offsets'
_diffrn_radiation_monochromator graphite
_diffrn_radiation_source 'fine-focus sealed tube'
_diffrn_radiation_type MoK\a
_diffrn_radiation_wavelength 0.71073
_diffrn_reflns_av_R_equivalents 0.0133
_diffrn_reflns_av_sigmaI/netI 0.0222
_diffrn_reflns_limit_h_max 16
_diffrn_reflns_limit_h_min -16
_diffrn_reflns_limit_k_max 21
_diffrn_reflns_limit_k_min -21
_diffrn_reflns_limit_l_max 16
_diffrn_reflns_limit_l_min -16
_diffrn_reflns_number 5589
_diffrn_reflns_theta_full 25.35
_diffrn_reflns_theta_max 25.35
_diffrn_reflns_theta_min 3.04
_diffrn_standards_decay_% <2
_diffrn_standards_number 0
_exptl_absorpt_coefficient_mu 0.214
_exptl_absorpt_correction_type none
_exptl_crystal_colour colorless
_exptl_crystal_density_diffrn 1.484
_exptl_crystal_density_method 'not measured'
_exptl_crystal_description fragment
_exptl_crystal_F_000 1520
_exptl_crystal_size_max 0.50
_exptl_crystal_size_mid 0.50
_exptl_crystal_size_min 0.50
_refine_diff_density_max 0.191
_refine_diff_density_min -0.198
_refine_diff_density_rms 0.038
_refine_ls_abs_structure_details 'Flack H D (1983), Acta Cryst. A39, 876-881'
_refine_ls_abs_structure_Flack 0.10(7)
_refine_ls_extinction_coef 0.0021(5)
_refine_ls_extinction_expression Fc^*^=kFc[1+0.001xFc^2^\l^3^/sin(2\q)]^-1/4^
_refine_ls_extinction_method SHELXL
_refine_ls_goodness_of_fit_ref 1.035
_refine_ls_hydrogen_treatment constr
_refine_ls_matrix_type full
_refine_ls_number_parameters 444
_refine_ls_number_reflns 3006
_refine_ls_number_restraints 1
_refine_ls_restrained_S_all 1.035
_refine_ls_R_factor_all 0.0256
_refine_ls_R_factor_gt 0.0233
_refine_ls_shift/su_max 0.001
_refine_ls_shift/su_mean 0.000
_refine_ls_structure_factor_coef Fsqd
_refine_ls_weighting_details 'calc w=1/[\s^2^(Fo^2^)+(0.0405P)^2^+0.5404P] where P=(Fo^2^+2Fc^2^)/3'
_refine_ls_weighting_scheme calc
_refine_ls_wR_factor_gt 0.0612
_refine_ls_wR_factor_ref 0.0629
_reflns_number_gt 2830
_reflns_number_total 3006
_reflns_threshold_expression I>2\s(I)
_cod_data_source_file ic900202e_si_001_5.cif
_cod_data_source_block compound_9
_cod_depositor_comments
;
The following automatic conversions were performed:
'_symmetry_cell_setting' value 'Orthorhombic' changed to 'orthorhombic'
according to '/home/saulius/struct/CIF-dictionaries/cif_core.dic'
dictionary named 'cif_core.dic' version 2.4.1 from 2010-06-29.

Automatic conversion script
Id: cif_fix_enum 1527 2010-12-29 10:47:43Z saulius 
;
_cod_database_code 4303545

loop_
_symmetry_equiv_pos_as_xyz
'x, y, z'
'-x, -y, z+1/2'
'-x+1/2, y, z+1/2'
'x+1/2, -y, z'

loop_
_atom_site_label
_atom_site_type_symbol
_atom_site_fract_x
_atom_site_fract_y
_atom_site_fract_z
_atom_site_U_iso_or_equiv
_atom_site_adp_type
_atom_site_occupancy
_atom_site_symmetry_multiplicity
_atom_site_calc_flag
_atom_site_refinement_flags
_atom_site_disorder_assembly
_atom_site_disorder_group
P1 P 0.64493(4) 0.36033(3) 0.37174(3) 0.01592(16) Uani 1 1 d . . .
P2 P 0.35066(4) 0.14160(3) 0.31888(4) 0.01582(16) Uani 1 1 d . . .
O1 O 0.44859(13) 0.33611(10) 0.97246(12) 0.0323(4) Uani 1 1 d . . .
O2 O 0.29417(12) 0.34422(9) 0.92587(13) 0.0292(4) Uani 1 1 d . . .
O3 O 0.60089(10) 0.32978(8) 0.48261(11) 0.0178(3) Uani 1 1 d . . .
O4 O 0.56941(10) 0.43198(8) 0.37915(11) 0.0188(3) Uani 1 1 d . . .
O5 O 0.65578(11) 0.49656(8) 0.53194(12) 0.0253(4) Uani 1 1 d . . .
O6 O 0.75759(11) 0.35778(7) 0.41074(11) 0.0193(3) Uani 1 1 d . . .
O7 O 0.60375(11) 0.28515(8) 0.32332(11) 0.0204(3) Uani 1 1 d . . .
O8 O 0.68353(10) 0.39277(8) 0.26434(10) 0.0192(3) Uani 1 1 d . . .
O9 O 0.70934(12) 0.16102(10) 0.86824(13) 0.0328(4) Uani 1 1 d . . .
O10 O 0.55587(13) 0.16934(10) 0.91769(12) 0.0328(4) Uani 1 1 d . . .
O11 O 0.39498(10) 0.16966(8) 0.43084(11) 0.0173(3) Uani 1 1 d . . .
O12 O 0.42704(10) 0.07044(8) 0.32260(11) 0.0184(3) Uani 1 1 d . . .
O13 O 0.33985(11) 0.00075(8) 0.47061(12) 0.0242(3) Uani 1 1 d . . .
O14 O 0.23815(11) 0.14170(8) 0.35891(11) 0.0192(3) Uani 1 1 d . . .
O15 O 0.38955(11) 0.21850(8) 0.27362(11) 0.0201(3) Uani 1 1 d . . .
O16 O 0.31145(10) 0.11142(8) 0.21051(11) 0.0193(3) Uani 1 1 d . . .
N1 N 0.38415(14) 0.34086(10) 0.90787(14) 0.0215(4) Uani 1 1 d . . .
N2 N 0.61901(14) 0.16220(10) 0.85260(14) 0.0226(4) Uani 1 1 d . . .
C1 C 0.41620(16) 0.34237(11) 0.80380(16) 0.0176(4) Uani 1 1 d . . .
C2 C 0.51767(16) 0.34158(11) 0.78239(16) 0.0178(4) Uani 1 1 d . . .
C3 C 0.54625(15) 0.34375(11) 0.68323(16) 0.0175(4) Uani 1 1 d . . .
C4 C 0.47473(15) 0.34690(11) 0.60861(16) 0.0172(4) Uani 1 1 d . . .
C5 C 0.37321(16) 0.34572(12) 0.63316(16) 0.0194(4) Uani 1 1 d . . .
C6 C 0.34366(16) 0.34382(12) 0.73149(17) 0.0198(5) Uani 1 1 d . . .
C7 C 0.50390(15) 0.35612(11) 0.50148(16) 0.0169(4) Uani 1 1 d . . .
C8 C 0.50914(14) 0.43872(12) 0.46640(15) 0.0191(4) Uani 1 1 d . . .
C9 C 0.40886(16) 0.47105(13) 0.43638(17) 0.0247(5) Uani 1 1 d . . .
C10 C 0.56623(16) 0.48818(11) 0.54068(16) 0.0200(4) Uani 1 1 d . . .
C11 C 0.50887(17) 0.52606(13) 0.62325(18) 0.0264(5) Uani 1 1 d . . .
C12 C 0.79025(16) 0.33475(13) 0.50712(16) 0.0231(5) Uani 1 1 d . . .
C13 C 0.62106(17) 0.26207(13) 0.22341(16) 0.0237(5) Uani 1 1 d . . .
C14 C 0.73465(15) 0.46271(11) 0.25861(16) 0.0213(4) Uani 1 1 d . . .
C15 C 0.58469(16) 0.15598(11) 0.74909(16) 0.0185(4) Uani 1 1 d . . .
C16 C 0.65566(16) 0.14990(11) 0.67568(17) 0.0196(5) Uani 1 1 d . . .
C17 C 0.62459(16) 0.14818(11) 0.57777(16) 0.0188(5) Uani 1 1 d . . .
C18 C 0.52259(15) 0.15045(10) 0.55485(16) 0.0163(4) Uani 1 1 d . . .
C19 C 0.45261(15) 0.15641(11) 0.63084(16) 0.0172(4) Uani 1 1 d . . .
C20 C 0.48304(16) 0.15927(11) 0.72930(16) 0.0181(4) Uani 1 1 d . . .
C21 C 0.49241(15) 0.14294(11) 0.44836(16) 0.0162(4) Uani 1 1 d . . .
C22 C 0.48655(15) 0.06097(11) 0.40999(15) 0.0181(4) Uani 1 1 d . . .
C23 C 0.58658(16) 0.02839(13) 0.37882(16) 0.0232(5) Uani 1 1 d . . .
C24 C 0.42887(15) 0.01021(11) 0.48169(16) 0.0189(4) Uani 1 1 d . . .
C25 C 0.48445(17) -0.02798(12) 0.56525(17) 0.0245(5) Uani 1 1 d . . .
C26 C 0.20664(16) 0.15832(13) 0.45834(17) 0.0225(5) Uani 1 1 d . . .
C27 C 0.37731(17) 0.24242(13) 0.17242(16) 0.0238(5) Uani 1 1 d . . .
C28 C 0.26363(16) 0.04013(11) 0.20280(17) 0.0214(4) Uani 1 1 d . . .
H2 H 0.5661 0.3396 0.8337 0.021 Uiso 1 1 calc R . .
H3 H 0.6152 0.3431 0.6664 0.021 Uiso 1 1 calc R . .
H5 H 0.3243 0.3462 0.5822 0.023 Uiso 1 1 calc R . .
H6 H 0.2748 0.3435 0.7486 0.024 Uiso 1 1 calc R . .
H7 H 0.4554 0.3282 0.4590 0.020 Uiso 1 1 calc R . .
H9A H 0.4184 0.5215 0.4099 0.037 Uiso 1 1 calc R . .
H9B H 0.3649 0.4733 0.4943 0.037 Uiso 1 1 calc R . .
H9C H 0.3785 0.4392 0.3856 0.037 Uiso 1 1 calc R . .
H11A H 0.5559 0.5450 0.6729 0.040 Uiso 1 1 calc R . .
H11B H 0.4635 0.4899 0.6542 0.040 Uiso 1 1 calc R . .
H11C H 0.4701 0.5678 0.5961 0.040 Uiso 1 1 calc R . .
H12A H 0.7677 0.3712 0.5565 0.035 Uiso 1 1 calc R . .
H12B H 0.8634 0.3318 0.5082 0.035 Uiso 1 1 calc R . .
H12C H 0.7620 0.2855 0.5225 0.035 Uiso 1 1 calc R . .
H13A H 0.5861 0.2959 0.1781 0.035 Uiso 1 1 calc R . .
H13B H 0.5961 0.2110 0.2142 0.035 Uiso 1 1 calc R . .
H13C H 0.6929 0.2634 0.2094 0.035 Uiso 1 1 calc R . .
H14A H 0.7041 0.4982 0.3048 0.032 Uiso 1 1 calc R . .
H14B H 0.7299 0.4823 0.1911 0.032 Uiso 1 1 calc R . .
H14C H 0.8051 0.4555 0.2760 0.032 Uiso 1 1 calc R . .
H16 H 0.7246 0.1469 0.6918 0.023 Uiso 1 1 calc R . .
H17 H 0.6726 0.1455 0.5261 0.023 Uiso 1 1 calc R . .
H19 H 0.3834 0.1586 0.6153 0.021 Uiso 1 1 calc R . .
H20 H 0.4356 0.1633 0.7814 0.022 Uiso 1 1 calc R . .
H21 H 0.5405 0.1716 0.4063 0.019 Uiso 1 1 calc R . .
H23A H 0.5761 -0.0210 0.3491 0.035 Uiso 1 1 calc R . .
H23B H 0.6299 0.0236 0.4369 0.035 Uiso 1 1 calc R . .
H23C H 0.6182 0.0616 0.3303 0.035 Uiso 1 1 calc R . .
H25A H 0.4367 -0.0439 0.6161 0.037 Uiso 1 1 calc R . .
H25B H 0.5326 0.0070 0.5943 0.037 Uiso 1 1 calc R . .
H25C H 0.5200 -0.0717 0.5394 0.037 Uiso 1 1 calc R . .
H26A H 0.2289 0.1184 0.5029 0.034 Uiso 1 1 calc R . .
H26B H 0.1336 0.1619 0.4605 0.034 Uiso 1 1 calc R . .
H26C H 0.2360 0.2059 0.4794 0.034 Uiso 1 1 calc R . .
H27A H 0.4152 0.2092 0.1286 0.036 Uiso 1 1 calc R . .
H27B H 0.4021 0.2937 0.1652 0.036 Uiso 1 1 calc R . .
H27C H 0.3064 0.2407 0.1546 0.036 Uiso 1 1 calc R . .
H28A H 0.2933 0.0055 0.2507 0.032 Uiso 1 1 calc R . .
H28B H 0.2727 0.0204 0.1357 0.032 Uiso 1 1 calc R . .
H28C H 0.1921 0.0456 0.2166 0.032 Uiso 1 1 calc R . .

loop_
_atom_site_aniso_label
_atom_site_aniso_U_11
_atom_site_aniso_U_22
_atom_site_aniso_U_33
_atom_site_aniso_U_23
_atom_site_aniso_U_13
_atom_site_aniso_U_12
P1 0.0157(3) 0.0181(3) 0.0140(3) 0.0021(2) 0.0008(2) -0.0009(2)
P2 0.0162(3) 0.0176(3) 0.0136(3) -0.0001(2) -0.0002(2) -0.0003(2)
O1 0.0349(9) 0.0432(10) 0.0187(9) -0.0005(7) -0.0013(8) 0.0022(8)
O2 0.0236(8) 0.0378(9) 0.0263(8) -0.0041(7) 0.0088(7) -0.0026(7)
O3 0.0163(7) 0.0203(8) 0.0167(7) 0.0040(6) 0.0027(6) 0.0020(6)
O4 0.0195(7) 0.0207(7) 0.0163(8) 0.0041(6) 0.0020(6) 0.0010(6)
O5 0.0220(8) 0.0260(8) 0.0279(8) 0.0006(7) -0.0016(6) -0.0008(6)
O6 0.0161(7) 0.0256(8) 0.0160(7) 0.0029(6) 0.0006(6) -0.0009(6)
O7 0.0226(7) 0.0217(8) 0.0170(7) 0.0003(6) 0.0035(6) -0.0030(6)
O8 0.0218(7) 0.0211(8) 0.0145(7) 0.0019(6) 0.0017(6) -0.0046(6)
O9 0.0246(9) 0.0466(10) 0.0272(9) 0.0037(8) -0.0088(7) -0.0049(7)
O10 0.0344(9) 0.0455(10) 0.0185(8) 0.0021(7) 0.0009(8) -0.0009(8)
O11 0.0165(7) 0.0197(8) 0.0157(7) -0.0004(6) -0.0028(6) 0.0021(6)
O12 0.0194(7) 0.0207(7) 0.0152(7) -0.0025(6) -0.0014(6) 0.0018(6)
O13 0.0212(8) 0.0243(8) 0.0272(9) 0.0010(7) 0.0004(7) -0.0015(6)
O14 0.0170(8) 0.0241(8) 0.0164(7) -0.0006(6) 0.0007(6) 0.0010(6)
O15 0.0229(7) 0.0203(7) 0.0170(7) 0.0015(6) -0.0024(6) -0.0030(6)
O16 0.0233(8) 0.0197(8) 0.0150(7) -0.0013(6) -0.0026(6) -0.0039(6)
N1 0.0248(10) 0.0191(9) 0.0205(10) -0.0013(8) 0.0039(8) -0.0013(7)
N2 0.0261(11) 0.0224(9) 0.0193(10) 0.0030(8) -0.0037(8) -0.0032(7)
C1 0.0234(11) 0.0140(9) 0.0156(10) 0.0004(8) 0.0034(9) -0.0013(8)
C2 0.0203(11) 0.0153(10) 0.0179(11) 0.0015(8) -0.0019(8) -0.0002(8)
C3 0.0166(10) 0.0163(9) 0.0195(11) 0.0018(8) 0.0021(9) -0.0001(8)
C4 0.0176(10) 0.0155(10) 0.0185(11) 0.0003(8) 0.0019(9) 0.0001(8)
C5 0.0174(10) 0.0221(10) 0.0188(11) 0.0016(9) -0.0016(9) -0.0025(8)
C6 0.0171(10) 0.0201(10) 0.0221(12) -0.0005(9) 0.0046(9) -0.0025(8)
C7 0.0151(10) 0.0204(10) 0.0153(10) 0.0009(8) 0.0009(8) -0.0001(8)
C8 0.0180(10) 0.0236(10) 0.0157(10) 0.0042(8) 0.0024(9) 0.0027(8)
C9 0.0207(10) 0.0287(11) 0.0247(12) 0.0066(10) 0.0002(9) 0.0053(9)
C10 0.0226(11) 0.0168(10) 0.0206(10) 0.0076(8) 0.0006(9) 0.0028(8)
C11 0.0305(12) 0.0234(11) 0.0252(12) 0.0003(9) 0.0050(10) 0.0018(9)
C12 0.0185(10) 0.0326(12) 0.0184(11) 0.0045(9) -0.0026(9) 0.0020(9)
C13 0.0268(11) 0.0239(11) 0.0203(11) -0.0051(9) 0.0044(9) -0.0029(9)
C14 0.0228(10) 0.0198(10) 0.0213(11) 0.0044(9) 0.0014(9) -0.0044(8)
C15 0.0227(11) 0.0132(9) 0.0196(11) 0.0019(8) -0.0052(9) -0.0035(8)
C16 0.0180(10) 0.0186(10) 0.0221(11) 0.0005(9) -0.0038(9) -0.0022(8)
C17 0.0165(10) 0.0188(10) 0.0210(11) 0.0001(9) 0.0010(9) -0.0028(8)
C18 0.0177(10) 0.0118(9) 0.0193(10) 0.0008(8) -0.0017(9) -0.0017(8)
C19 0.0157(10) 0.0151(10) 0.0209(11) -0.0015(8) -0.0019(9) -0.0009(8)
C20 0.0220(11) 0.0136(9) 0.0188(11) 0.0000(8) 0.0016(9) -0.0010(8)
C21 0.0157(10) 0.0160(10) 0.0169(10) 0.0019(8) 0.0001(8) 0.0007(7)
C22 0.0180(9) 0.0207(10) 0.0157(10) -0.0033(8) -0.0020(8) 0.0020(8)
C23 0.0195(10) 0.0265(11) 0.0236(12) -0.0039(9) 0.0012(9) 0.0041(9)
C24 0.0211(11) 0.0145(9) 0.0209(10) -0.0052(8) 0.0010(9) 0.0023(8)
C25 0.0288(11) 0.0194(10) 0.0254(11) 0.0019(9) -0.0016(9) 0.0018(9)
C26 0.0170(10) 0.0311(12) 0.0193(10) -0.0009(9) 0.0027(9) 0.0013(8)
C27 0.0271(11) 0.0250(11) 0.0193(11) 0.0052(9) -0.0005(9) 0.0000(9)
C28 0.0234(11) 0.0199(10) 0.0208(10) -0.0020(9) -0.0019(9) -0.0027(8)

loop_
_atom_type_symbol
_atom_type_description
_atom_type_scat_dispersion_real
_atom_type_scat_dispersion_imag
_atom_type_scat_source
C C 0.0033 0.0016 'International Tables Vol C Tables 4.2.6.8 and 6.1.1.4'
H H 0.0000 0.0000 'International Tables Vol C Tables 4.2.6.8 and 6.1.1.4'
N N 0.0061 0.0033 'International Tables Vol C Tables 4.2.6.8 and 6.1.1.4'
P P 0.1023 0.0942 'International Tables Vol C Tables 4.2.6.8 and 6.1.1.4'
O O 0.0106 0.0060 'International Tables Vol C Tables 4.2.6.8 and 6.1.1.4'

loop_
_geom_angle_atom_site_label_1
_geom_angle_atom_site_label_2
_geom_angle_atom_site_label_3
_geom_angle
_geom_angle_site_symmetry_1
_geom_angle_site_symmetry_3
_geom_angle_publ_flag
O7 P1 O6 115.95(8) . . ?
O7 P1 O4 118.20(8) . . ?
O6 P1 O4 125.83(8) . . ?
O7 P1 O8 92.53(8) . . ?
O6 P1 O8 90.26(8) . . ?
O4 P1 O8 88.38(7) . . ?
O7 P1 O3 88.31(8) . . ?
O6 P1 O3 91.57(7) . . ?
O4 P1 O3 89.06(7) . . ?
O8 P1 O3 177.41(8) . . ?
O15 P2 O14 115.87(8) . . ?
O15 P2 O12 118.71(8) . . ?
O14 P2 O12 125.42(8) . . ?
O15 P2 O16 92.63(8) . . ?
O14 P2 O16 90.05(8) . . ?
O12 P2 O16 88.36(8) . . ?
O15 P2 O11 88.43(8) . . ?
O14 P2 O11 91.56(8) . . ?
O12 P2 O11 89.10(7) . . ?
O16 P2 O11 177.46(8) . . ?
C7 O3 P1 111.88(12) . . ?
C8 O4 P1 117.65(12) . . ?
C27 O15 P2 125.67(14) . . ?
C22 O12 P2 117.71(12) . . ?
C14 O8 P1 120.47(13) . . ?
C21 O11 P2 111.85(12) . . ?
C28 O16 P2 119.98(13) . . ?
C12 O6 P1 126.53(13) . . ?
C13 O7 P1 125.08(13) . . ?
C26 O14 P2 126.27(13) . . ?
O10 N2 O9 123.85(19) . . ?
O10 N2 C15 118.22(18) . . ?
O9 N2 C15 117.92(19) . . ?
C16 C17 C18 120.2(2) . . ?
C16 C17 H17 119.9 . . ?
C18 C17 H17 119.9 . . ?
O1 N1 O2 123.35(19) . . ?
O1 N1 C1 118.37(18) . . ?
O2 N1 C1 118.28(18) . . ?
O3 C7 C4 112.14(17) . . ?
O3 C7 C8 102.82(16) . . ?
C4 C7 C8 114.12(17) . . ?
O3 C7 H7 109.2 . . ?
C4 C7 H7 109.2 . . ?
C8 C7 H7 109.2 . . ?
C1 C6 C5 118.61(19) . . ?
C1 C6 H6 120.7 . . ?
C5 C6 H6 120.7 . . ?
C6 C5 C4 120.3(2) . . ?
C6 C5 H5 119.8 . . ?
C4 C5 H5 119.8 . . ?
C3 C4 C5 119.7(2) . . ?
C3 C4 C7 121.44(18) . . ?
C5 C4 C7 118.73(19) . . ?
C4 C3 C2 120.58(19) . . ?
C4 C3 H3 119.7 . . ?
C2 C3 H3 119.7 . . ?
C19 C18 C17 119.6(2) . . ?
C19 C18 C21 122.16(18) . . ?
C17 C18 C21 118.15(19) . . ?
C15 C16 C17 118.79(19) . . ?
C15 C16 H16 120.6 . . ?
C17 C16 H16 120.6 . . ?
O7 C13 H13A 109.5 . . ?
O7 C13 H13B 109.5 . . ?
H13A C13 H13B 109.5 . . ?
O7 C13 H13C 109.5 . . ?
H13A C13 H13C 109.5 . . ?
H13B C13 H13C 109.5 . . ?
O15 C27 H27A 109.5 . . ?
O15 C27 H27B 109.5 . . ?
H27A C27 H27B 109.5 . . ?
O15 C27 H27C 109.5 . . ?
H27A C27 H27C 109.5 . . ?
H27B C27 H27C 109.5 . . ?
O5 C10 C11 121.1(2) . . ?
O5 C10 C8 119.83(19) . . ?
C11 C10 C8 119.03(18) . . ?
O4 C8 C9 108.07(16) . . ?
O4 C8 C10 107.74(16) . . ?
C9 C8 C10 113.22(18) . . ?
O4 C8 C7 101.33(16) . . ?
C9 C8 C7 113.85(17) . . ?
C10 C8 C7 111.71(17) . . ?
C1 C2 C3 117.93(19) . . ?
C1 C2 H2 121.0 . . ?
C3 C2 H2 121.0 . . ?
O13 C24 C25 120.8(2) . . ?
O13 C24 C22 119.90(19) . . ?
C25 C24 C22 119.32(17) . . ?
O8 C14 H14A 109.5 . . ?
O8 C14 H14B 109.5 . . ?
H14A C14 H14B 109.5 . . ?
O8 C14 H14C 109.5 . . ?
H14A C14 H14C 109.5 . . ?
H14B C14 H14C 109.5 . . ?
C20 C19 C18 120.68(19) . . ?
C20 C19 H19 119.7 . . ?
C18 C19 H19 119.7 . . ?
C15 C20 C19 118.0(2) . . ?
C15 C20 H20 121.0 . . ?
C19 C20 H20 121.0 . . ?
C16 C15 C20 122.7(2) . . ?
C16 C15 N2 118.26(19) . . ?
C20 C15 N2 119.0(2) . . ?
O11 C21 C18 112.33(17) . . ?
O11 C21 C22 102.53(16) . . ?
C18 C21 C22 114.66(16) . . ?
O11 C21 H21 109.0 . . ?
C18 C21 H21 109.0 . . ?
C22 C21 H21 109.0 . . ?
C6 C1 C2 122.80(19) . . ?
C6 C1 N1 118.22(18) . . ?
C2 C1 N1 118.97(18) . . ?
O6 C12 H12A 109.5 . . ?
O6 C12 H12B 109.5 . . ?
H12A C12 H12B 109.5 . . ?
O6 C12 H12C 109.5 . . ?
H12A C12 H12C 109.5 . . ?
H12B C12 H12C 109.5 . . ?
O16 C28 H28A 109.5 . . ?
O16 C28 H28B 109.5 . . ?
H28A C28 H28B 109.5 . . ?
O16 C28 H28C 109.5 . . ?
H28A C28 H28C 109.5 . . ?
H28B C28 H28C 109.5 . . ?
O12 C22 C23 107.85(16) . . ?
O12 C22 C24 108.05(16) . . ?
C23 C22 C24 113.02(17) . . ?
O12 C22 C21 101.00(15) . . ?
C23 C22 C21 114.14(17) . . ?
C24 C22 C21 111.83(17) . . ?
O14 C26 H26A 109.5 . . ?
O14 C26 H26B 109.5 . . ?
H26A C26 H26B 109.5 . . ?
O14 C26 H26C 109.5 . . ?
H26A C26 H26C 109.5 . . ?
H26B C26 H26C 109.5 . . ?
C10 C11 H11A 109.5 . . ?
C10 C11 H11B 109.5 . . ?
H11A C11 H11B 109.5 . . ?
C10 C11 H11C 109.5 . . ?
H11A C11 H11C 109.5 . . ?
H11B C11 H11C 109.5 . . ?
C8 C9 H9A 109.5 . . ?
C8 C9 H9B 109.5 . . ?
H9A C9 H9B 109.5 . . ?
C8 C9 H9C 109.5 . . ?
H9A C9 H9C 109.5 . . ?
H9B C9 H9C 109.5 . . ?
C22 C23 H23A 109.5 . . ?
C22 C23 H23B 109.5 . . ?
H23A C23 H23B 109.5 . . ?
C22 C23 H23C 109.5 . . ?
H23A C23 H23C 109.5 . . ?
H23B C23 H23C 109.5 . . ?
C24 C25 H25A 109.5 . . ?
C24 C25 H25B 109.5 . . ?
H25A C25 H25B 109.5 . . ?
C24 C25 H25C 109.5 . . ?
H25A C25 H25C 109.5 . . ?
H25B C25 H25C 109.5 . . ?

loop_
_geom_bond_atom_site_label_1
_geom_bond_atom_site_label_2
_geom_bond_distance
_geom_bond_site_symmetry_2
_geom_bond_publ_flag
P1 O7 1.5935(15) . ?
P1 O6 1.5978(15) . ?
P1 O4 1.6351(15) . ?
P1 O8 1.6457(15) . ?
P1 O3 1.6997(15) . ?
P2 O15 1.5925(15) . ?
P2 O14 1.6000(15) . ?
P2 O12 1.6331(14) . ?
P2 O16 1.6461(15) . ?
P2 O11 1.7003(16) . ?
O3 C7 1.404(2) . ?
O4 C8 1.433(2) . ?
O15 C27 1.442(3) . ?
O12 C22 1.434(2) . ?
O8 C14 1.428(2) . ?
O10 N2 1.226(3) . ?
O11 C21 1.409(2) . ?
O16 C28 1.430(2) . ?
O6 C12 1.434(3) . ?
O7 C13 1.430(3) . ?
O5 C10 1.213(3) . ?
O1 N1 1.230(3) . ?
O14 C26 1.439(3) . ?
O2 N1 1.230(2) . ?
N2 O9 1.227(2) . ?
N2 C15 1.476(3) . ?
C17 C16 1.387(3) . ?
C17 C18 1.400(3) . ?
C17 H17 0.9500 . ?
N1 C1 1.470(3) . ?
C7 C4 1.508(3) . ?
C7 C8 1.553(3) . ?
C7 H7 1.0000 . ?
C6 C1 1.377(3) . ?
C6 C5 1.386(3) . ?
C6 H6 0.9500 . ?
O13 C24 1.213(2) . ?
C5 C4 1.399(3) . ?
C5 H5 0.9500 . ?
C4 C3 1.391(3) . ?
C3 C2 1.394(3) . ?
C3 H3 0.9500 . ?
C18 C19 1.394(3) . ?
C18 C21 1.500(3) . ?
C16 C15 1.377(3) . ?
C16 H16 0.9500 . ?
C13 H13A 0.9800 . ?
C13 H13B 0.9800 . ?
C13 H13C 0.9800 . ?
C27 H27A 0.9800 . ?
C27 H27B 0.9800 . ?
C27 H27C 0.9800 . ?
C10 C11 1.514(3) . ?
C10 C8 1.540(3) . ?
C8 C9 1.517(3) . ?
C2 C1 1.389(3) . ?
C2 H2 0.9500 . ?
C24 C25 1.515(3) . ?
C24 C22 1.536(3) . ?
C14 H14A 0.9800 . ?
C14 H14B 0.9800 . ?
C14 H14C 0.9800 . ?
C19 C20 1.392(3) . ?
C19 H19 0.9500 . ?
C20 C15 1.388(3) . ?
C20 H20 0.9500 . ?
C21 C22 1.557(3) . ?
C21 H21 1.0000 . ?
C12 H12A 0.9800 . ?
C12 H12B 0.9800 . ?
C12 H12C 0.9800 . ?
C28 H28A 0.9800 . ?
C28 H28B 0.9800 . ?
C28 H28C 0.9800 . ?
C22 C23 1.519(3) . ?
C26 H26A 0.9800 . ?
C26 H26B 0.9800 . ?
C26 H26C 0.9800 . ?
C11 H11A 0.9800 . ?
C11 H11B 0.9800 . ?
C11 H11C 0.9800 . ?
C9 H9A 0.9800 . ?
C9 H9B 0.9800 . ?
C9 H9C 0.9800 . ?
C23 H23A 0.9800 . ?
C23 H23B 0.9800 . ?
C23 H23C 0.9800 . ?
C25 H25A 0.9800 . ?
C25 H25B 0.9800 . ?
C25 H25C 0.9800 . ?

loop_
_geom_torsion_atom_site_label_1
_geom_torsion_atom_site_label_2
_geom_torsion_atom_site_label_3
_geom_torsion_atom_site_label_4
_geom_torsion
_geom_torsion_site_symmetry_1
_geom_torsion_site_symmetry_2
_geom_torsion_site_symmetry_3
_geom_torsion_site_symmetry_4
_geom_torsion_publ_flag
O7 P1 O3 C7 -93.02(14) . . . . ?
O6 P1 O3 C7 151.06(13) . . . . ?
O4 P1 O3 C7 25.24(14) . . . . ?
O7 P1 O4 C8 89.59(15) . . . . ?
O6 P1 O4 C8 -89.25(15) . . . . ?
O8 P1 O4 C8 -178.40(14) . . . . ?
O3 P1 O4 C8 2.01(14) . . . . ?
O14 P2 O15 C27 -86.77(17) . . . . ?
O12 P2 O15 C27 94.14(17) . . . . ?
O16 P2 O15 C27 4.56(17) . . . . ?
O11 P2 O15 C27 -177.75(16) . . . . ?
O15 P2 O12 C22 90.97(15) . . . . ?
O14 P2 O12 C22 -88.02(15) . . . . ?
O16 P2 O12 C22 -176.92(14) . . . . ?
O11 P2 O12 C22 3.25(14) . . . . ?
O7 P1 O8 C14 -177.47(14) . . . . ?
O6 P1 O8 C14 -61.48(15) . . . . ?
O4 P1 O8 C14 64.37(15) . . . . ?
O15 P2 O11 C21 -94.03(13) . . . . ?
O14 P2 O11 C21 150.13(13) . . . . ?
O12 P2 O11 C21 24.72(13) . . . . ?
O15 P2 O16 C28 -178.71(14) . . . . ?
O14 P2 O16 C28 -62.81(15) . . . . ?
O12 P2 O16 C28 62.63(15) . . . . ?
O7 P1 O6 C12 -88.04(18) . . . . ?
O4 P1 O6 C12 90.82(17) . . . . ?
O8 P1 O6 C12 179.01(17) . . . . ?
O3 P1 O6 C12 0.85(17) . . . . ?
O6 P1 O7 C13 -82.08(18) . . . . ?
O4 P1 O7 C13 98.97(17) . . . . ?
O8 P1 O7 C13 9.45(17) . . . . ?
O3 P1 O7 C13 -173.01(16) . . . . ?
O15 P2 O14 C26 -91.40(18) . . . . ?
O12 P2 O14 C26 87.62(18) . . . . ?
O16 P2 O14 C26 175.65(17) . . . . ?
O11 P2 O14 C26 -2.38(17) . . . . ?
P1 O3 C7 C4 -164.97(13) . . . . ?
P1 O3 C7 C8 -41.94(18) . . . . ?
C1 C6 C5 C4 -0.6(3) . . . . ?
C6 C5 C4 C3 2.0(3) . . . . ?
C6 C5 C4 C7 -174.43(19) . . . . ?
O3 C7 C4 C3 25.3(3) . . . . ?
C8 C7 C4 C3 -91.1(2) . . . . ?
O3 C7 C4 C5 -158.32(18) . . . . ?
C8 C7 C4 C5 85.3(2) . . . . ?
C5 C4 C3 C2 -1.8(3) . . . . ?
C7 C4 C3 C2 174.54(18) . . . . ?
C16 C17 C18 C19 1.7(3) . . . . ?
C16 C17 C18 C21 -175.71(18) . . . . ?
C18 C17 C16 C15 -1.8(3) . . . . ?
P1 O4 C8 C9 -144.49(14) . . . . ?
P1 O4 C8 C10 92.85(16) . . . . ?
P1 O4 C8 C7 -24.55(18) . . . . ?
O5 C10 C8 O4 -19.9(3) . . . . ?
C11 C10 C8 O4 159.66(17) . . . . ?
O5 C10 C8 C9 -139.3(2) . . . . ?
C11 C10 C8 C9 40.2(3) . . . . ?
O5 C10 C8 C7 90.6(2) . . . . ?
C11 C10 C8 C7 -89.9(2) . . . . ?
O3 C7 C8 O4 39.16(19) . . . . ?
C4 C7 C8 O4 160.85(16) . . . . ?
O3 C7 C8 C9 154.91(17) . . . . ?
C4 C7 C8 C9 -83.4(2) . . . . ?
O3 C7 C8 C10 -75.3(2) . . . . ?
C4 C7 C8 C10 46.4(2) . . . . ?
C4 C3 C2 C1 0.2(3) . . . . ?
C17 C18 C19 C20 -0.7(3) . . . . ?
C21 C18 C19 C20 176.52(18) . . . . ?
C18 C19 C20 C15 0.0(3) . . . . ?
C17 C16 C15 C20 1.1(3) . . . . ?
C17 C16 C15 N2 -176.48(18) . . . . ?
C19 C20 C15 C16 -0.1(3) . . . . ?
C19 C20 C15 N2 177.38(17) . . . . ?
O10 N2 C15 C16 178.4(2) . . . . ?
O9 N2 C15 C16 -0.6(3) . . . . ?
O10 N2 C15 C20 0.7(3) . . . . ?
O9 N2 C15 C20 -178.23(19) . . . . ?
P2 O11 C21 C18 -165.68(13) . . . . ?
P2 O11 C21 C22 -42.09(17) . . . . ?
C19 C18 C21 O11 21.9(3) . . . . ?
C17 C18 C21 O11 -160.75(17) . . . . ?
C19 C18 C21 C22 -94.6(2) . . . . ?
C17 C18 C21 C22 82.7(2) . . . . ?
C5 C6 C1 C2 -1.0(3) . . . . ?
C5 C6 C1 N1 179.60(19) . . . . ?
C3 C2 C1 C6 1.2(3) . . . . ?
C3 C2 C1 N1 -179.41(18) . . . . ?
O1 N1 C1 C6 176.73(19) . . . . ?
O2 N1 C1 C6 -3.1(3) . . . . ?
O1 N1 C1 C2 -2.7(3) . . . . ?
O2 N1 C1 C2 177.50(18) . . . . ?
P2 O12 C22 C23 -146.06(14) . . . . ?
P2 O12 C22 C24 91.45(16) . . . . ?
P2 O12 C22 C21 -26.05(18) . . . . ?
O13 C24 C22 O12 -17.7(2) . . . . ?
C25 C24 C22 O12 161.86(17) . . . . ?
O13 C24 C22 C23 -136.9(2) . . . . ?
C25 C24 C22 C23 42.6(3) . . . . ?
O13 C24 C22 C21 92.6(2) . . . . ?
C25 C24 C22 C21 -87.9(2) . . . . ?
O11 C21 C22 O12 40.02(18) . . . . ?
C18 C21 C22 O12 162.04(16) . . . . ?
O11 C21 C22 C23 155.44(17) . . . . ?
C18 C21 C22 C23 -82.5(2) . . . . ?
O11 C21 C22 C24 -74.68(19) . . . . ?
C18 C21 C22 C24 47.3(2) . . . . ?
